data_4062428
loop_
_publ_author_name
'Leung, Wing-Por'
'Ip, Queenie Wai-Yan'
'Wong, Suk-Yu'
'Mak, Thomas C. W.'

_publ_section_title
;
 Syntheses and Structures of Group 14 1,3-Dimetallacyclobutanes
;
_journal_issue 22
_journal_name_full Organometallics
_journal_page_first 4604
_journal_page_last 4609
_journal_paper_doi 10.1021/om0340793
_journal_volume 22
_journal_year 2003
_chemical_formula_sum 'C50 H102 Ge2 N6 P4 Si4'
_chemical_formula_weight 1168.80
_space_group_IT_number 2
_symmetry_cell_setting triclinic
_symmetry_space_group_name_Hall '-P 1'
_symmetry_space_group_name_H-M 'P -1'
_cell_angle_alpha 71.738(3)
_cell_angle_beta 80.697(3)
_cell_angle_gamma 84.728(3)
_cell_formula_units_Z 2
_cell_length_a 13.638(3)
_cell_length_b 15.684(3)
_cell_length_c 16.274(3)
_cell_measurement_temperature 293(2)
_cell_volume 3259.0(11)
_diffrn_ambient_temperature 293(2)
_exptl_crystal_density_diffrn 1.191
_cod_depositor_comments
;
The following automatic conversions were performed:
'_symmetry_cell_setting' value 'TRICLINIC' changed to 'triclinic'
according to '/home/saulius/struct/CIF-dictionaries/cif_core.dic'
dictionary named 'cif_core.dic' version 2.4.1 from 2010-06-29.

Automatic conversion script
Id: cif_fix_enum 1527 2010-12-29 10:47:43Z saulius 
;
_cod_database_code 4062428

loop_
_symmetry_equiv_pos_as_xyz
'x, y, z'
'-x, -y, -z'

loop_
_atom_site_label
_atom_site_type_symbol
_atom_site_fract_x
_atom_site_fract_y
_atom_site_fract_z
_atom_site_U_iso_or_equiv
_atom_site_adp_type
_atom_site_occupancy
_atom_site_symmetry_multiplicity
_atom_site_calc_flag
_atom_site_refinement_flags
_atom_site_disorder_assembly
_atom_site_disorder_group
Ge1 Ge 0.75370(4) 0.75672(4) 0.35197(4) 0.02296(16) Uani 1 1 d . . .
Ge2 Ge 0.55411(4) 0.69479(4) 0.28009(4) 0.02592(17) Uani 1 1 d . . .
P1 P 0.93795(11) 1.02246(10) 0.25713(10) 0.0304(4) Uani 1 1 d . . .
P2 P 0.78175(11) 0.64871(10) 0.21578(10) 0.0319(4) Uani 1 1 d . . .
P3 P 0.65331(11) 0.69029(10) 0.75502(10) 0.0328(4) Uani 1 1 d . . .
P4 P 0.51848(10) 0.83094(9) 0.35071(10) 0.0256(3) Uani 1 1 d . . .
Si1 Si 0.84661(15) 1.21407(13) 0.23766(18) 0.0706(7) Uani 1 1 d . . .
Si2 Si 0.89894(13) 0.58887(11) 0.36932(12) 0.0403(5) Uani 1 1 d . . .
Si3 Si 0.72869(15) 0.49592(12) 0.84984(13) 0.0509(5) Uani 1 1 d . . .
Si4 Si 0.41075(13) 0.86130(11) 0.18378(12) 0.0413(5) Uani 1 1 d . . .
N1 N 0.8850(4) 1.1154(3) 0.2262(3) 0.0431(13) Uani 1 1 d . . .
N2 N 0.8049(3) 0.6483(3) 0.3104(3) 0.0263(11) Uani 1 1 d . . .
N3 N 0.6700(4) 0.5899(3) 0.7998(3) 0.0454(14) Uani 1 1 d . . .
N4 N 0.4920(3) 0.8219(3) 0.2599(3) 0.0268(11) Uani 1 1 d . . .
N5 N 0.5829(3) 0.7151(3) 0.5314(3) 0.0274(11) Uani 1 1 d . . .
N6 N 0.7603(3) 0.8401(3) 0.2294(3) 0.0225(10) Uani 1 1 d . . .
C1 C 0.8720(4) 0.9290(3) 0.2633(4) 0.0317(14) Uani 1 1 d . . .
H1 H 0.8841 0.8770 0.3081 0.038 Uiso 1 1 calc R . .
C2 C 0.8058(4) 0.9219(3) 0.2119(3) 0.0251(13) Uani 1 1 d . . .
C3 C 0.7776(4) 0.9939(3) 0.1390(4) 0.0310(14) Uani 1 1 d . . .
H3 H 0.7942 1.0524 0.1314 0.037 Uiso 1 1 calc R . .
C4 C 0.7273(4) 0.9773(4) 0.0817(4) 0.0389(16) Uani 1 1 d . . .
H4 H 0.7111 1.0243 0.0339 0.047 Uiso 1 1 calc R . .
C5 C 0.6985(4) 0.8901(4) 0.0926(4) 0.0323(14) Uani 1 1 d . . .
H5 H 0.6697 0.8783 0.0495 0.039 Uiso 1 1 calc R . .
C6 C 0.7134(4) 0.8236(3) 0.1669(4) 0.0267(13) Uani 1 1 d . . .
C7 C 0.9739(4) 0.9953(4) 0.3661(4) 0.0400(16) Uani 1 1 d . . .
H7 H 1.0110 1.0457 0.3665 0.048 Uiso 1 1 calc R . .
C8 C 0.8820(5) 0.9897(5) 0.4330(4) 0.066(2) Uani 1 1 d . . .
H8A H 0.8478 0.9366 0.4396 0.099 Uiso 1 1 calc R . .
H8B H 0.8389 1.0418 0.4138 0.099 Uiso 1 1 calc R . .
H8C H 0.9010 0.9871 0.4881 0.099 Uiso 1 1 calc R . .
C9 C 1.0408(5) 0.9102(4) 0.3938(5) 0.071(2) Uani 1 1 d . . .
H9A H 1.0544 0.9010 0.4521 0.107 Uiso 1 1 calc R . .
H9B H 1.1022 0.9169 0.3545 0.107 Uiso 1 1 calc R . .
H9C H 1.0078 0.8594 0.3921 0.107 Uiso 1 1 calc R . .
C10 C 1.0536(4) 1.0163(4) 0.1858(4) 0.0478(17) Uani 1 1 d . . .
H10 H 1.0856 0.9567 0.2085 0.057 Uiso 1 1 calc R . .
C11 C 1.0343(5) 1.0273(5) 0.0934(4) 0.075(2) Uani 1 1 d . . .
H11A H 1.0071 1.0868 0.0684 0.113 Uiso 1 1 calc R . .
H11B H 0.9881 0.9840 0.0951 0.113 Uiso 1 1 calc R . .
H11C H 1.0957 1.0181 0.0583 0.113 Uiso 1 1 calc R . .
C12 C 1.1251(5) 1.0865(5) 0.1837(5) 0.079(3) Uani 1 1 d . . .
H12A H 1.1843 1.0827 0.1439 0.119 Uiso 1 1 calc R . .
H12B H 1.1422 1.0757 0.2412 0.119 Uiso 1 1 calc R . .
H12C H 1.0938 1.1454 0.1648 0.119 Uiso 1 1 calc R . .
C13 C 0.9213(8) 1.2517(7) 0.3062(10) 0.236(9) Uani 1 1 d . . .
H13A H 0.9436 1.2003 0.3503 0.354 Uiso 1 1 calc R . .
H13B H 0.8807 1.2914 0.3335 0.354 Uiso 1 1 calc R . .
H13C H 0.9778 1.2826 0.2698 0.354 Uiso 1 1 calc R . .
C14 C 0.8520(11) 1.2985(6) 0.1354(8) 0.258(9) Uani 1 1 d . . .
H14A H 0.9186 1.3188 0.1167 0.387 Uiso 1 1 calc R . .
H14B H 0.8074 1.3481 0.1408 0.387 Uiso 1 1 calc R . .
H14C H 0.8329 1.2745 0.0931 0.387 Uiso 1 1 calc R . .
C15 C 0.7194(6) 1.2148(6) 0.2949(7) 0.126(4) Uani 1 1 d . . .
H15A H 0.6763 1.1901 0.2679 0.189 Uiso 1 1 calc R . .
H15B H 0.6971 1.2755 0.2918 0.189 Uiso 1 1 calc R . .
H15C H 0.7182 1.1793 0.3550 0.189 Uiso 1 1 calc R . .
C16 C 0.6830(4) 0.7301(3) 0.1860(3) 0.0254(13) Uani 1 1 d . . .
H16 H 0.6664 0.7253 0.1312 0.030 Uiso 1 1 calc R . .
C17 C 0.8932(4) 0.6704(4) 0.1352(4) 0.0457(17) Uani 1 1 d . . .
H17 H 0.9409 0.6206 0.1560 0.055 Uiso 1 1 calc R . .
C18 C 0.9434(4) 0.7555(4) 0.1281(4) 0.0538(18) Uani 1 1 d . . .
H18A H 1.0088 0.7556 0.0956 0.081 Uiso 1 1 calc R . .
H18B H 0.9484 0.7577 0.1855 0.081 Uiso 1 1 calc R . .
H18C H 0.9048 0.8070 0.0986 0.081 Uiso 1 1 calc R . .
C19 C 0.8791(5) 0.6699(5) 0.0442(5) 0.084(3) Uani 1 1 d . . .
H19A H 0.8296 0.7154 0.0221 0.126 Uiso 1 1 calc R . .
H19B H 0.8578 0.6121 0.0475 0.126 Uiso 1 1 calc R . .
H19C H 0.9409 0.6820 0.0058 0.126 Uiso 1 1 calc R . .
C20 C 0.7436(5) 0.5387(4) 0.2158(4) 0.0463(18) Uani 1 1 d . . .
H20 H 0.8043 0.5058 0.1994 0.056 Uiso 1 1 calc R . .
C21 C 0.6736(5) 0.5454(4) 0.1482(4) 0.055(2) Uani 1 1 d . . .
H21A H 0.6642 0.4863 0.1459 0.083 Uiso 1 1 calc R . .
H21B H 0.7026 0.5817 0.0917 0.083 Uiso 1 1 calc R . .
H21C H 0.6106 0.5723 0.1649 0.083 Uiso 1 1 calc R . .
C22 C 0.6970(5) 0.4815(4) 0.3050(4) 0.0487(18) Uani 1 1 d . . .
H22A H 0.6308 0.5048 0.3184 0.073 Uiso 1 1 calc R . .
H22B H 0.7363 0.4827 0.3484 0.073 Uiso 1 1 calc R . .
H22C H 0.6943 0.4207 0.3044 0.073 Uiso 1 1 calc R . .
C23 C 0.9572(5) 0.4949(4) 0.3296(5) 0.066(2) Uani 1 1 d . . .
H23A H 0.9065 0.4569 0.3282 0.099 Uiso 1 1 calc R . .
H23B H 1.0027 0.4606 0.3682 0.099 Uiso 1 1 calc R . .
H23C H 0.9926 0.5186 0.2718 0.099 Uiso 1 1 calc R . .
C24 C 0.8449(5) 0.5405(4) 0.4843(4) 0.065(2) Uani 1 1 d . . .
H24A H 0.8094 0.5870 0.5054 0.098 Uiso 1 1 calc R . .
H24B H 0.8971 0.5143 0.5188 0.098 Uiso 1 1 calc R . .
H24C H 0.8000 0.4951 0.4888 0.098 Uiso 1 1 calc R . .
C25 C 0.9989(5) 0.6648(4) 0.3639(5) 0.068(2) Uani 1 1 d . . .
H25A H 1.0286 0.6893 0.3042 0.102 Uiso 1 1 calc R . .
H25B H 1.0487 0.6313 0.3982 0.102 Uiso 1 1 calc R . .
H25C H 0.9708 0.7128 0.3863 0.102 Uiso 1 1 calc R . .
C26 C 0.6014(3) 0.7350(3) 0.3759(3) 0.0194(12) Uani 1 1 d . . .
C27 C 0.5910(4) 0.6754(3) 0.4677(3) 0.0242(13) Uani 1 1 d . . .
C28 C 0.5927(4) 0.5826(3) 0.4887(4) 0.0324(14) Uani 1 1 d . . .
H28 H 0.5993 0.5557 0.4446 0.039 Uiso 1 1 calc R . .
C29 C 0.5846(4) 0.5307(4) 0.5741(4) 0.0382(16) Uani 1 1 d . . .
H29 H 0.5873 0.4683 0.5884 0.046 Uiso 1 1 calc R . .
C30 C 0.5727(4) 0.5714(4) 0.6389(4) 0.0370(15) Uani 1 1 d . . .
H30 H 0.5646 0.5371 0.6975 0.044 Uiso 1 1 calc R . .
C31 C 0.5728(4) 0.6638(4) 0.6158(4) 0.0299(14) Uani 1 1 d . . .
C32 C 0.5585(4) 0.7127(4) 0.6826(3) 0.0348(15) Uani 1 1 d . . .
H32A H 0.4947 0.6978 0.7184 0.042 Uiso 1 1 calc R . .
H32B H 0.5555 0.7767 0.6524 0.042 Uiso 1 1 calc R . .
C33 C 0.7633(5) 0.7478(4) 0.6914(4) 0.0454(17) Uani 1 1 d . . .
H33 H 0.8094 0.7437 0.7329 0.055 Uiso 1 1 calc R . .
C34 C 0.8156(5) 0.6994(5) 0.6278(4) 0.060(2) Uani 1 1 d . . .
H34A H 0.7796 0.7119 0.5790 0.090 Uiso 1 1 calc R . .
H34B H 0.8183 0.6359 0.6568 0.090 Uiso 1 1 calc R . .
H34C H 0.8819 0.7199 0.6075 0.090 Uiso 1 1 calc R . .
C35 C 0.7461(5) 0.8477(4) 0.6453(5) 0.068(2) Uani 1 1 d . . .
H35A H 0.8084 0.8734 0.6163 0.102 Uiso 1 1 calc R . .
H35B H 0.7174 0.8773 0.6876 0.102 Uiso 1 1 calc R . .
H35C H 0.7017 0.8553 0.6032 0.102 Uiso 1 1 calc R . .
C36 C 0.6042(4) 0.7533(4) 0.8318(4) 0.0423(16) Uani 1 1 d . . .
H36 H 0.5969 0.8170 0.7987 0.051 Uiso 1 1 calc R . .
C37 C 0.6766(5) 0.7435(4) 0.8966(4) 0.061(2) Uani 1 1 d . . .
H37A H 0.6513 0.7781 0.9354 0.091 Uiso 1 1 calc R . .
H37B H 0.7400 0.7648 0.8655 0.091 Uiso 1 1 calc R . .
H37C H 0.6840 0.6814 0.9299 0.091 Uiso 1 1 calc R . .
C38 C 0.5052(5) 0.7219(6) 0.8799(5) 0.096(3) Uani 1 1 d . . .
H38A H 0.5102 0.6583 0.9085 0.144 Uiso 1 1 calc R . .
H38B H 0.4579 0.7345 0.8395 0.144 Uiso 1 1 calc R . .
H38C H 0.4839 0.7525 0.9228 0.144 Uiso 1 1 calc R . .
C39 C 0.8463(5) 0.5158(5) 0.8837(5) 0.087(3) Uani 1 1 d . . .
H39A H 0.8883 0.5509 0.8336 0.130 Uiso 1 1 calc R . .
H39B H 0.8798 0.4591 0.9086 0.130 Uiso 1 1 calc R . .
H39C H 0.8314 0.5475 0.9263 0.130 Uiso 1 1 calc R . .
C40 C 0.6474(6) 0.4348(5) 0.9492(5) 0.105(3) Uani 1 1 d . . .
H40A H 0.6337 0.4705 0.9884 0.157 Uiso 1 1 calc R . .
H40B H 0.6802 0.3789 0.9773 0.157 Uiso 1 1 calc R . .
H40C H 0.5862 0.4233 0.9334 0.157 Uiso 1 1 calc R . .
C41 C 0.7589(6) 0.4212(4) 0.7792(5) 0.082(3) Uani 1 1 d . . .
H41A H 0.6984 0.4043 0.7666 0.123 Uiso 1 1 calc R . .
H41B H 0.7954 0.3683 0.8090 0.123 Uiso 1 1 calc R . .
H41C H 0.7985 0.4525 0.7256 0.123 Uiso 1 1 calc R . .
C42 C 0.4093(4) 0.8213(4) 0.4338(4) 0.0393(15) Uani 1 1 d . . .
H42 H 0.4342 0.8173 0.4881 0.047 Uiso 1 1 calc R . .
C43 C 0.3587(4) 0.7333(4) 0.4508(4) 0.0546(19) Uani 1 1 d . . .
H43A H 0.3000 0.7308 0.4927 0.082 Uiso 1 1 calc R . .
H43B H 0.4036 0.6836 0.4732 0.082 Uiso 1 1 calc R . .
H43C H 0.3409 0.7301 0.3972 0.082 Uiso 1 1 calc R . .
C44 C 0.3382(5) 0.9033(4) 0.4161(5) 0.067(2) Uani 1 1 d . . .
H44A H 0.3251 0.9198 0.3567 0.101 Uiso 1 1 calc R . .
H44B H 0.3676 0.9524 0.4252 0.101 Uiso 1 1 calc R . .
H44C H 0.2770 0.8897 0.4551 0.101 Uiso 1 1 calc R . .
C45 C 0.5771(4) 0.9352(3) 0.3395(4) 0.0340(14) Uani 1 1 d . . .
H45 H 0.6428 0.9306 0.3060 0.041 Uiso 1 1 calc R . .
C46 C 0.5300(6) 1.0222(4) 0.2874(5) 0.077(3) Uani 1 1 d . . .
H46A H 0.4640 1.0306 0.3157 0.115 Uiso 1 1 calc R . .
H46B H 0.5267 1.0198 0.2296 0.115 Uiso 1 1 calc R . .
H46C H 0.5692 1.0714 0.2837 0.115 Uiso 1 1 calc R . .
C47 C 0.5982(5) 0.9406(4) 0.4255(4) 0.056(2) Uani 1 1 d . . .
H47A H 0.6419 0.9886 0.4154 0.084 Uiso 1 1 calc R . .
H47B H 0.6291 0.8849 0.4565 0.084 Uiso 1 1 calc R . .
H47C H 0.5370 0.9519 0.4597 0.084 Uiso 1 1 calc R . .
C48 C 0.4486(4) 0.8065(4) 0.0970(4) 0.0465(17) Uani 1 1 d . . .
H48A H 0.5125 0.8265 0.0660 0.070 Uiso 1 1 calc R . .
H48B H 0.4005 0.8222 0.0570 0.070 Uiso 1 1 calc R . .
H48C H 0.4523 0.7425 0.1230 0.070 Uiso 1 1 calc R . .
C49 C 0.4114(6) 0.9851(4) 0.1306(5) 0.090(3) Uani 1 1 d . . .
H49A H 0.3848 1.0152 0.1729 0.135 Uiso 1 1 calc R . .
H49B H 0.3713 1.0014 0.0842 0.135 Uiso 1 1 calc R . .
H49C H 0.4783 1.0024 0.1072 0.135 Uiso 1 1 calc R . .
C50 C 0.2809(4) 0.8294(5) 0.2296(5) 0.076(3) Uani 1 1 d . . .
H50A H 0.2800 0.7661 0.2595 0.114 Uiso 1 1 calc R . .
H50B H 0.2411 0.8438 0.1831 0.114 Uiso 1 1 calc R . .
H50C H 0.2543 0.8619 0.2700 0.114 Uiso 1 1 calc R . .

loop_
_atom_site_aniso_label
_atom_site_aniso_U_11
_atom_site_aniso_U_22
_atom_site_aniso_U_33
_atom_site_aniso_U_23
_atom_site_aniso_U_13
_atom_site_aniso_U_12
Ge1 0.0254(3) 0.0241(3) 0.0190(3) -0.0050(3) -0.0075(3) 0.0029(2)
Ge2 0.0298(4) 0.0239(3) 0.0256(4) -0.0080(3) -0.0082(3) 0.0006(3)
P1 0.0290(9) 0.0317(9) 0.0313(10) -0.0109(7) -0.0022(7) -0.0037(7)
P2 0.0349(9) 0.0324(9) 0.0315(10) -0.0148(8) -0.0085(8) 0.0079(7)
P3 0.0378(10) 0.0375(9) 0.0231(9) -0.0084(8) -0.0065(7) -0.0005(7)
P4 0.0262(8) 0.0283(8) 0.0229(9) -0.0095(7) -0.0053(7) 0.0047(6)
Si1 0.0455(13) 0.0368(11) 0.129(2) -0.0271(13) -0.0100(14) 0.0035(10)
Si2 0.0406(11) 0.0348(10) 0.0480(12) -0.0136(9) -0.0211(9) 0.0157(8)
Si3 0.0685(14) 0.0380(11) 0.0417(13) -0.0044(9) -0.0129(11) 0.0012(10)
Si4 0.0500(12) 0.0418(11) 0.0396(12) -0.0181(9) -0.0274(10) 0.0169(9)
N1 0.055(3) 0.031(3) 0.049(4) -0.019(3) -0.015(3) 0.003(2)
N2 0.028(3) 0.029(3) 0.027(3) -0.016(2) -0.011(2) 0.006(2)
N3 0.062(4) 0.039(3) 0.041(3) -0.013(3) -0.022(3) 0.002(3)
N4 0.033(3) 0.027(3) 0.024(3) -0.009(2) -0.013(2) 0.007(2)
N5 0.024(3) 0.035(3) 0.025(3) -0.010(2) -0.007(2) -0.001(2)
N6 0.025(3) 0.023(2) 0.019(3) -0.005(2) -0.006(2) 0.0007(19)
C1 0.031(3) 0.033(3) 0.031(4) -0.008(3) -0.010(3) 0.003(3)
C2 0.020(3) 0.029(3) 0.024(3) -0.008(3) 0.002(3) 0.001(2)
C3 0.033(3) 0.026(3) 0.028(4) 0.005(3) -0.009(3) -0.007(3)
C4 0.043(4) 0.036(4) 0.032(4) 0.002(3) -0.017(3) 0.000(3)
C5 0.042(4) 0.037(3) 0.019(3) -0.004(3) -0.013(3) -0.004(3)
C6 0.024(3) 0.031(3) 0.022(3) -0.005(3) -0.004(3) 0.002(2)
C7 0.044(4) 0.045(4) 0.036(4) -0.013(3) -0.014(3) -0.013(3)
C8 0.078(6) 0.095(6) 0.032(4) -0.022(4) -0.001(4) -0.036(4)
C9 0.094(6) 0.061(5) 0.067(6) -0.014(4) -0.051(5) 0.006(4)
C10 0.037(4) 0.063(4) 0.046(5) -0.021(4) 0.001(3) -0.009(3)
C11 0.060(5) 0.116(7) 0.048(5) -0.032(5) 0.024(4) -0.025(5)
C12 0.043(5) 0.112(7) 0.087(7) -0.041(5) 0.015(4) -0.029(4)
C13 0.137(10) 0.161(11) 0.53(3) -0.246(15) -0.138(14) 0.027(8)
C14 0.35(2) 0.101(9) 0.173(13) 0.062(8) 0.100(13) 0.124(11)
C15 0.075(7) 0.097(7) 0.227(13) -0.091(8) -0.013(7) 0.022(5)
C16 0.027(3) 0.028(3) 0.025(3) -0.012(3) -0.007(3) 0.001(2)
C17 0.045(4) 0.063(5) 0.035(4) -0.025(4) -0.008(3) 0.012(3)
C18 0.038(4) 0.081(5) 0.036(4) -0.017(4) 0.013(3) -0.007(4)
C19 0.071(6) 0.144(8) 0.045(5) -0.047(5) 0.008(4) -0.006(5)
C20 0.064(5) 0.039(4) 0.047(5) -0.027(4) -0.020(4) 0.016(3)
C21 0.075(5) 0.041(4) 0.064(5) -0.030(4) -0.027(4) 0.002(4)
C22 0.062(5) 0.027(3) 0.065(5) -0.021(4) -0.021(4) 0.006(3)
C23 0.063(5) 0.060(5) 0.087(6) -0.036(4) -0.041(5) 0.031(4)
C24 0.067(5) 0.071(5) 0.049(5) -0.006(4) -0.028(4) 0.028(4)
C25 0.059(5) 0.058(5) 0.096(7) -0.022(4) -0.048(5) 0.013(4)
C26 0.020(3) 0.019(3) 0.018(3) -0.004(2) -0.002(2) -0.001(2)
C27 0.022(3) 0.025(3) 0.024(3) -0.007(3) -0.004(3) 0.001(2)
C28 0.043(4) 0.035(3) 0.022(4) -0.007(3) -0.010(3) -0.008(3)
C29 0.056(4) 0.021(3) 0.033(4) 0.006(3) -0.018(3) -0.011(3)
C30 0.042(4) 0.045(4) 0.022(4) 0.001(3) -0.010(3) -0.022(3)
C31 0.024(3) 0.037(3) 0.026(4) -0.006(3) -0.001(3) -0.004(3)
C32 0.039(4) 0.044(4) 0.022(3) -0.011(3) -0.006(3) 0.002(3)
C33 0.050(4) 0.047(4) 0.043(4) -0.017(3) -0.010(3) -0.001(3)
C34 0.041(4) 0.090(6) 0.048(5) -0.023(4) 0.005(4) -0.009(4)
C35 0.076(6) 0.058(5) 0.054(5) 0.009(4) -0.007(4) -0.022(4)
C36 0.053(4) 0.044(4) 0.030(4) -0.011(3) -0.009(3) 0.008(3)
C37 0.086(6) 0.070(5) 0.035(4) -0.025(4) -0.014(4) -0.011(4)
C38 0.069(6) 0.189(9) 0.053(6) -0.077(6) 0.011(5) -0.016(6)
C39 0.076(6) 0.098(6) 0.098(7) -0.046(6) -0.038(5) 0.032(5)
C40 0.134(8) 0.079(6) 0.069(7) 0.013(5) 0.006(6) -0.008(6)
C41 0.094(6) 0.057(5) 0.104(7) -0.038(5) -0.023(6) 0.010(4)
C42 0.028(3) 0.042(4) 0.043(4) -0.010(3) -0.002(3) 0.005(3)
C43 0.034(4) 0.072(5) 0.052(5) -0.015(4) 0.003(3) -0.001(3)
C44 0.048(5) 0.084(6) 0.078(6) -0.041(5) -0.009(4) 0.012(4)
C45 0.040(4) 0.028(3) 0.034(4) -0.010(3) -0.005(3) -0.001(3)
C46 0.115(7) 0.031(4) 0.096(7) -0.014(4) -0.061(6) 0.001(4)
C47 0.068(5) 0.052(4) 0.061(5) -0.024(4) -0.029(4) -0.003(4)
C48 0.050(4) 0.057(4) 0.038(4) -0.017(3) -0.020(3) 0.006(3)
C49 0.165(9) 0.049(5) 0.070(6) -0.011(4) -0.092(6) 0.032(5)
C50 0.039(4) 0.134(7) 0.080(6) -0.065(6) -0.034(4) 0.028(4)

loop_
_geom_bond_atom_site_label_1
_geom_bond_atom_site_label_2
_geom_bond_distance
_geom_bond_site_symmetry_2
_geom_bond_publ_flag
Ge1 N6 2.007(4) . ?
Ge1 N2 2.045(4) . ?
Ge1 C26 2.090(5) . ?
Ge2 N4 2.042(4) . ?
Ge2 C26 2.064(5) . ?
Ge2 C16 2.126(5) . ?
Ge2 P4 2.6990(15) . ?
P1 N1 1.537(4) . ?
P1 C1 1.757(5) . ?
P1 C10 1.815(6) . ?
P1 C7 1.826(6) . ?
P2 N2 1.620(4) . ?
P2 C16 1.784(5) . ?
P2 C17 1.821(6) . ?
P2 C20 1.847(6) . ?
P3 N3 1.527(5) . ?
P3 C33 1.816(6) . ?
P3 C32 1.825(5) . ?
P3 C36 1.835(6) . ?
P4 N4 1.627(4) . ?
P4 C26 1.778(5) . ?
P4 C42 1.825(6) . ?
P4 C45 1.831(5) . ?
Si1 N1 1.645(5) . ?
Si1 C14 1.769(11) . ?
Si1 C15 1.832(9) . ?
Si1 C13 1.876(10) . ?
Si2 N2 1.746(4) . ?
Si2 C24 1.841(7) . ?
Si2 C23 1.854(6) . ?
Si2 C25 1.864(6) . ?
Si3 N3 1.648(5) . ?
Si3 C40 1.845(8) . ?
Si3 C39 1.859(7) . ?
Si3 C41 1.862(7) . ?
Si4 N4 1.727(4) . ?
Si4 C48 1.856(6) . ?
Si4 C50 1.856(7) . ?
Si4 C49 1.862(6) . ?
N5 C31 1.348(6) . ?
N5 C27 1.352(6) . ?
N6 C6 1.385(6) . ?
N6 C2 1.404(6) . ?
C1 C2 1.359(6) . ?
C2 C3 1.435(7) . ?
C3 C4 1.341(6) . ?
C4 C5 1.406(7) . ?
C5 C6 1.357(7) . ?
C6 C16 1.484(6) . ?
C7 C8 1.511(8) . ?
C7 C9 1.533(8) . ?
C10 C11 1.523(8) . ?
C10 C12 1.526(8) . ?
C17 C18 1.519(8) . ?
C17 C19 1.526(8) . ?
C20 C22 1.518(8) . ?
C20 C21 1.543(7) . ?
C26 C27 1.486(7) . ?
C27 C28 1.386(7) . ?
C28 C29 1.366(7) . ?
C29 C30 1.376(7) . ?
C30 C31 1.379(7) . ?
C31 C32 1.496(7) . ?
C33 C34 1.519(8) . ?
C33 C35 1.525(8) . ?
C36 C38 1.489(9) . ?
C36 C37 1.522(7) . ?
C42 C44 1.519(7) . ?
C42 C43 1.526(7) . ?
C45 C47 1.503(7) . ?
C45 C46 1.511(7) . ?
